data_4107255
loop_
_publ_author_name
'Muhammad Farooq Ibad'
'Peter Langer'
'Axel Schulz'
'Alexander Villinger'

_publ_contact_author_address
;
Universit\"at Rostock
Institut f\"ur Chemie
Abteilung f\"ur Anorganische Chemie
Albert-Einstein-Strasse 3a 
18059 Rostock
Bundesrepublik Deutschland
;
_publ_contact_author_email
;
axel.schulz@uni-rostock.de, alexander.villinger@uni-rostock.de'
;
_publ_contact_author_fax '+49 (0)381/498-6382'
_publ_contact_author_name 'Axel Schulz, Alexander Villinger'
_publ_contact_author_phone '+49 (0)381/498-6400 or 6403'
_publ_section_title
;
 Silylium-Arene Adducts: An Experimental and Theoretical Study
;
_journal_name_full 'Journal of the American Chemical Society'
_journal_page_first 21016
_journal_page_last 21027
_journal_paper_doi 10.1021/ja209693a
_journal_volume 133
_journal_year 2011
_chemical_formula_moiety 'C11 H19 Si +, C24 B F20 -'
_chemical_formula_sum 'C35 H19 B F20 Si'
_chemical_formula_weight 858.40
_chemical_name_systematic
;
 ?
;
_space_group_IT_number 14
_symmetry_cell_setting monoclinic
_symmetry_Int_Tables_number 14
_symmetry_space_group_name_Hall '-P 2yn'
_symmetry_space_group_name_H-M 'P 1 21/n 1'
_atom_sites_solution_hydrogens geom
_atom_sites_solution_primary direct
_atom_sites_solution_secondary difmap
_audit_author_name 'Villinger, A.'
_audit_creation_method SHELXL-97
_cell_angle_alpha 90.00
_cell_angle_beta 94.0110(10)
_cell_angle_gamma 90.00
_cell_formula_units_Z 8
_cell_length_a 17.2347(6)
_cell_length_b 12.7041(4)
_cell_length_c 31.2332(10)
_cell_measurement_reflns_used 9889
_cell_measurement_temperature 173(2)
_cell_measurement_theta_max 50.444
_cell_measurement_theta_min 5.250
_cell_volume 6821.8(4)
_computing_cell_refinement 'Bruker Apex v2.0-2'
_computing_data_collection 'Bruker Apex v2.0-2'
_computing_data_reduction 'Bruker SAINT'
_computing_molecular_graphics 'ORTEP-3 (Farrugia, 1997)'
_computing_publication_material SHELXL-97
_computing_structure_refinement 'SHELXL-97 (Sheldrick, 1997)'
_computing_structure_solution 'SHELXS-97 (Sheldrick, 1997)'
_diffrn_ambient_temperature 173(2)
_diffrn_measured_fraction_theta_full 0.997
_diffrn_measured_fraction_theta_max 0.997
_diffrn_measurement_device_type 'Bruker Apex Kappa II-CCD-diffractometer'
_diffrn_measurement_method 'phi and psi scans'
_diffrn_radiation_monochromator graphite
_diffrn_radiation_source 'sealed tube'
_diffrn_radiation_type MoK\a
_diffrn_radiation_wavelength 0.71073
_diffrn_reflns_av_R_equivalents 0.0485
_diffrn_reflns_av_sigmaI/netI 0.0465
_diffrn_reflns_limit_h_max 22
_diffrn_reflns_limit_h_min -22
_diffrn_reflns_limit_k_max 16
_diffrn_reflns_limit_k_min -15
_diffrn_reflns_limit_l_max 39
_diffrn_reflns_limit_l_min -39
_diffrn_reflns_number 73754
_diffrn_reflns_theta_full 27.00
_diffrn_reflns_theta_max 27.00
_diffrn_reflns_theta_min 1.39
_exptl_absorpt_coefficient_mu 0.207
_exptl_absorpt_correction_T_max 0.9737
_exptl_absorpt_correction_T_min 0.9294
_exptl_absorpt_correction_type multi-scan
_exptl_absorpt_process_details '(SADABS; Sheldrick, 2004)'
_exptl_crystal_colour colourless
_exptl_crystal_density_diffrn 1.672
_exptl_crystal_description block
_exptl_crystal_F_000 3424
_exptl_crystal_size_max 0.36
_exptl_crystal_size_mid 0.34
_exptl_crystal_size_min 0.13
_refine_diff_density_max 0.291
_refine_diff_density_min -0.280
_refine_diff_density_rms 0.049
_refine_ls_extinction_method none
_refine_ls_goodness_of_fit_ref 1.034
_refine_ls_hydrogen_treatment mixed
_refine_ls_matrix_type full
_refine_ls_number_parameters 1045
_refine_ls_number_reflns 14852
_refine_ls_number_restraints 0
_refine_ls_restrained_S_all 1.034
_refine_ls_R_factor_all 0.0859
_refine_ls_R_factor_gt 0.0399
_refine_ls_shift/su_max 0.001
_refine_ls_shift/su_mean 0.000
_refine_ls_structure_factor_coef Fsqd
_refine_ls_weighting_details 'calc w=1/[\s^2^(Fo^2^)+(0.0477P)^2^+0.0000P] where P=(Fo^2^+2Fc^2^)/3'
_refine_ls_weighting_scheme calc
_refine_ls_wR_factor_gt 0.0897
_refine_ls_wR_factor_ref 0.0999
_reflns_number_gt 9101
_reflns_number_total 14852
_reflns_threshold_expression >2\s(I)
_cod_data_source_file ja209693a_si_002_10.cif
_cod_data_source_block is_fi36_me3si_oxylol
_cod_original_sg_symbol_H-M 'P 21/n'
_cod_database_code 4107255

loop_
_symmetry_equiv_pos_as_xyz
'x, y, z'
'-x+1/2, y+1/2, -z+1/2'
'-x, -y, -z'
'x-1/2, -y-1/2, z-1/2'

loop_
_atom_site_label
_atom_site_type_symbol
_atom_site_fract_x
_atom_site_fract_y
_atom_site_fract_z
_atom_site_U_iso_or_equiv
_atom_site_adp_type
_atom_site_occupancy
_atom_site_symmetry_multiplicity
_atom_site_calc_flag
_atom_site_refinement_flags
Si1 Si 0.82398(4) 0.26460(5) 0.06354(2) 0.04796(18) Uani 1 1 d .
H1 H 0.7712(14) 0.3799(19) 0.1118(7) 0.062(8) Uiso 1 1 d .
C1 C 0.79157(15) 0.3148(2) 0.12511(9) 0.0508(6) Uani 1 1 d .
C2 C 0.86445(14) 0.32506(18) 0.14917(8) 0.0495(6) Uani 1 1 d .
H2 H 0.8958 0.3850 0.1446 0.059 Uiso 1 1 calc R
C3 C 0.89074(14) 0.25151(18) 0.17852(7) 0.0438(6) Uani 1 1 d .
C4 C 0.84357(14) 0.16358(18) 0.18572(7) 0.0456(6) Uani 1 1 d .
C5 C 0.77140(15) 0.1533(2) 0.16292(7) 0.0496(6) Uani 1 1 d .
H5 H 0.7408 0.0926 0.1672 0.060 Uiso 1 1 calc R
C6 C 0.74370(14) 0.2286(2) 0.13450(8) 0.0504(6) Uani 1 1 d .
H6 H 0.6926 0.2230 0.1212 0.060 Uiso 1 1 calc R
C7 C 0.96768(14) 0.2660(2) 0.20373(8) 0.0574(7) Uani 1 1 d .
H7A H 0.9939 0.3282 0.1932 0.086 Uiso 1 1 calc R
H7B H 1.0002 0.2037 0.2003 0.086 Uiso 1 1 calc R
H7C H 0.9590 0.2754 0.2342 0.086 Uiso 1 1 calc R
C8 C 0.87003(18) 0.0821(2) 0.21824(8) 0.0672(8) Uani 1 1 d .
H8A H 0.8284 0.0306 0.2211 0.101 Uiso 1 1 calc R
H8B H 0.8827 0.1161 0.2460 0.101 Uiso 1 1 calc R
H8C H 0.9163 0.0463 0.2089 0.101 Uiso 1 1 calc R
C9 C 0.86658(14) 0.13373(16) 0.07032(7) 0.0446(6) Uani 1 1 d .
H9A H 0.8944 0.1158 0.0450 0.067 Uiso 1 1 calc R
H9B H 0.8252 0.0821 0.0738 0.067 Uiso 1 1 calc R
H9C H 0.9030 0.1330 0.0958 0.067 Uiso 1 1 calc R
C10 C 0.73058(16) 0.2685(3) 0.03061(8) 0.0758(9) Uani 1 1 d .
H10A H 0.7400 0.2553 0.0005 0.114 Uiso 1 1 calc R
H10B H 0.7066 0.3379 0.0332 0.114 Uiso 1 1 calc R
H10C H 0.6957 0.2143 0.0406 0.114 Uiso 1 1 calc R
C11 C 0.89273(17) 0.36571(19) 0.04796(11) 0.0818(10) Uani 1 1 d .
H11A H 0.9409 0.3607 0.0665 0.123 Uiso 1 1 calc R
H11B H 0.8696 0.4356 0.0511 0.123 Uiso 1 1 calc R
H11C H 0.9044 0.3549 0.0180 0.123 Uiso 1 1 calc R
B1 B 0.73128(12) 0.73628(16) 0.13377(7) 0.0234(5) Uani 1 1 d .
C12 C 0.80829(11) 0.75663(14) 0.10587(6) 0.0248(4) Uani 1 1 d .
C13 C 0.83911(11) 0.68956(14) 0.07680(6) 0.0259(4) Uani 1 1 d .
C14 C 0.90814(11) 0.70612(15) 0.05757(6) 0.0296(4) Uani 1 1 d .
C15 C 0.95160(11) 0.79369(16) 0.06819(6) 0.0303(5) Uani 1 1 d .
C16 C 0.92568(11) 0.86288(15) 0.09766(6) 0.0300(5) Uani 1 1 d .
C17 C 0.85629(11) 0.84321(14) 0.11546(6) 0.0267(4) Uani 1 1 d .
C18 C 0.77243(11) 0.71279(14) 0.18221(6) 0.0253(4) Uani 1 1 d .
C19 C 0.81811(11) 0.62344(15) 0.18924(6) 0.0283(4) Uani 1 1 d .
C20 C 0.86128(11) 0.60064(16) 0.22672(7) 0.0341(5) Uani 1 1 d .
C21 C 0.86175(12) 0.67064(17) 0.26016(6) 0.0355(5) Uani 1 1 d .
C22 C 0.81922(12) 0.76140(16) 0.25520(6) 0.0316(5) Uani 1 1 d .
C23 C 0.77583(11) 0.78045(15) 0.21707(6) 0.0275(4) Uani 1 1 d .
C24 C 0.66849(11) 0.83481(14) 0.13298(6) 0.0260(4) Uani 1 1 d .
C25 C 0.66407(11) 0.92120(15) 0.10615(6) 0.0305(5) Uani 1 1 d .
C26 C 0.60576(13) 0.99649(16) 0.10633(7) 0.0363(5) Uani 1 1 d .
C27 C 0.54794(12) 0.98665(17) 0.13392(7) 0.0384(5) Uani 1 1 d .
C28 C 0.54825(12) 0.90161(17) 0.16091(6) 0.0358(5) Uani 1 1 d .
C29 C 0.60685(11) 0.82887(15) 0.15959(6) 0.0295(4) Uani 1 1 d .
C30 C 0.67678(10) 0.63839(14) 0.11373(6) 0.0229(4) Uani 1 1 d .
C31 C 0.65024(11) 0.55115(15) 0.13501(6) 0.0262(4) Uani 1 1 d .
C32 C 0.60611(11) 0.47227(15) 0.11499(6) 0.0294(4) Uani 1 1 d .
C33 C 0.58496(11) 0.47869(15) 0.07188(6) 0.0307(5) Uani 1 1 d .
C34 C 0.60610(11) 0.56637(17) 0.04988(6) 0.0306(5) Uani 1 1 d .
C35 C 0.65043(10) 0.64283(14) 0.07075(6) 0.0251(4) Uani 1 1 d .
F1 F 0.80268(6) 0.59760(8) 0.06495(4) 0.0349(3) Uani 1 1 d .
F2 F 0.93365(7) 0.63587(9) 0.02967(4) 0.0425(3) Uani 1 1 d .
F3 F 1.01946(6) 0.81025(9) 0.05044(4) 0.0412(3) Uani 1 1 d .
F4 F 0.96953(7) 0.94668(9) 0.10994(4) 0.0432(3) Uani 1 1 d .
F5 F 0.83480(6) 0.91402(8) 0.14495(3) 0.0356(3) Uani 1 1 d .
F6 F 0.82272(7) 0.55320(9) 0.15680(3) 0.0368(3) Uani 1 1 d .
F7 F 0.90344(7) 0.51145(9) 0.23096(4) 0.0488(3) Uani 1 1 d .
F8 F 0.90400(7) 0.65133(10) 0.29738(4) 0.0499(3) Uani 1 1 d .
F9 F 0.81992(8) 0.83238(9) 0.28723(3) 0.0467(3) Uani 1 1 d .
F10 F 0.73595(7) 0.87257(8) 0.21573(3) 0.0363(3) Uani 1 1 d .
F11 F 0.71801(7) 0.93748(9) 0.07731(4) 0.0398(3) Uani 1 1 d .
F12 F 0.60593(8) 1.07998(9) 0.07944(4) 0.0526(4) Uani 1 1 d .
F13 F 0.49097(7) 1.05908(10) 0.13441(4) 0.0560(4) Uani 1 1 d .
F14 F 0.49121(7) 0.88944(11) 0.18777(4) 0.0532(4) Uani 1 1 d .
F15 F 0.60325(7) 0.74626(9) 0.18688(3) 0.0380(3) Uani 1 1 d .
F16 F 0.66704(7) 0.53791(9) 0.17745(3) 0.0358(3) Uani 1 1 d .
F17 F 0.58327(7) 0.38784(9) 0.13711(4) 0.0431(3) Uani 1 1 d .
F18 F 0.54395(7) 0.40132(9) 0.05186(4) 0.0447(3) Uani 1 1 d .
F19 F 0.58453(7) 0.57583(10) 0.00773(3) 0.0476(3) Uani 1 1 d .
F20 F 0.67064(6) 0.72561(8) 0.04663(3) 0.0325(3) Uani 1 1 d .
Si2 Si 0.33274(3) 0.35251(4) 0.081385(18) 0.03288(14) Uani 1 1 d .
C36 C 0.29503(13) 0.31956(17) 0.14380(7) 0.0365(5) Uani 1 1 d .
C37 C 0.36778(13) 0.31080(17) 0.16727(6) 0.0379(5) Uani 1 1 d .
H37 H 0.3971 0.2481 0.1647 0.045 Uiso 1 1 calc R
C38 C 0.39787(12) 0.38934(16) 0.19374(6) 0.0352(5) Uani 1 1 d .
C39 C 0.35302(13) 0.48068(16) 0.19830(6) 0.0362(5) Uani 1 1 d .
C40 C 0.27972(13) 0.49004(17) 0.17602(6) 0.0375(5) Uani 1 1 d .
H40 H 0.2503 0.5525 0.1789 0.045 Uiso 1 1 calc R
C41 C 0.24994(13) 0.41050(17) 0.15015(6) 0.0376(5) Uani 1 1 d .
H41 H 0.1991 0.4165 0.1365 0.045 Uiso 1 1 calc R
C42 C 0.47626(13) 0.37694(19) 0.21784(7) 0.0491(6) Uani 1 1 d .
H42A H 0.4985 0.3086 0.2109 0.074 Uiso 1 1 calc R
H42B H 0.4702 0.3809 0.2488 0.074 Uiso 1 1 calc R
H42C H 0.5110 0.4333 0.2095 0.074 Uiso 1 1 calc R
C43 C 0.38341(16) 0.56808(19) 0.22703(7) 0.0537(7) Uani 1 1 d .
H43A H 0.3990 0.5397 0.2555 0.081 Uiso 1 1 calc R
H43B H 0.3426 0.6211 0.2295 0.081 Uiso 1 1 calc R
H43C H 0.4285 0.6006 0.2149 0.081 Uiso 1 1 calc R
C44 C 0.37215(14) 0.48668(15) 0.08422(7) 0.0414(5) Uani 1 1 d .
H44A H 0.4054 0.4950 0.1108 0.062 Uiso 1 1 calc R
H44B H 0.3292 0.5374 0.0839 0.062 Uiso 1 1 calc R
H44C H 0.4029 0.4994 0.0595 0.062 Uiso 1 1 calc R
C45 C 0.24193(14) 0.3367(2) 0.04712(7) 0.0556(7) Uani 1 1 d .
H45A H 0.2015 0.3821 0.0577 0.083 Uiso 1 1 calc R
H45B H 0.2249 0.2631 0.0478 0.083 Uiso 1 1 calc R
H45C H 0.2511 0.3564 0.0176 0.083 Uiso 1 1 calc R
C46 C 0.40260(13) 0.24687(16) 0.07251(7) 0.0418(5) Uani 1 1 d .
H46A H 0.4125 0.2441 0.0420 0.063 Uiso 1 1 calc R
H46B H 0.3811 0.1794 0.0812 0.063 Uiso 1 1 calc R
H46C H 0.4514 0.2608 0.0896 0.063 Uiso 1 1 calc R
H36 H 0.2687(12) 0.2570(17) 0.1345(6) 0.038(6) Uiso 1 1 d .
B2 B 0.23183(12) 0.88591(16) 0.12852(6) 0.0230(5) Uani 1 1 d .
C47 C 0.30897(10) 0.86657(14) 0.10055(6) 0.0237(4) Uani 1 1 d .
C48 C 0.35878(11) 0.78255(15) 0.11126(6) 0.0267(4) Uani 1 1 d .
C49 C 0.42729(11) 0.76284(16) 0.09289(7) 0.0332(5) Uani 1 1 d .
C50 C 0.45008(11) 0.82806(17) 0.06110(7) 0.0373(5) Uani 1 1 d .
C51 C 0.40477(12) 0.91355(17) 0.04932(6) 0.0347(5) Uani 1 1 d .
C52 C 0.33681(11) 0.93151(15) 0.06947(6) 0.0275(4) Uani 1 1 d .
C53 C 0.27289(10) 0.91155(14) 0.17707(6) 0.0236(4) Uani 1 1 d .
C54 C 0.31763(11) 1.00155(14) 0.18377(6) 0.0257(4) Uani 1 1 d .
C55 C 0.36055(11) 1.02580(15) 0.22140(6) 0.0299(5) Uani 1 1 d .
C56 C 0.36189(11) 0.95598(16) 0.25488(6) 0.0297(5) Uani 1 1 d .
C57 C 0.32076(11) 0.86410(15) 0.25008(6) 0.0284(4) Uani 1 1 d .
C58 C 0.27676(11) 0.84461(14) 0.21218(6) 0.0258(4) Uani 1 1 d .
C59 C 0.17093(10) 0.78546(14) 0.12865(6) 0.0244(4) Uani 1 1 d .
C60 C 0.10963(11) 0.78908(15) 0.15547(6) 0.0286(4) Uani 1 1 d .
C61 C 0.05332(11) 0.71332(17) 0.15765(6) 0.0353(5) Uani 1 1 d .
C62 C 0.05451(12) 0.62704(17) 0.13132(7) 0.0369(5) Uani 1 1 d .
C63 C 0.11237(12) 0.61917(15) 0.10354(6) 0.0335(5) Uani 1 1 d .
C64 C 0.16846(11) 0.69700(15) 0.10263(6) 0.0274(4) Uani 1 1 d .
C65 C 0.17593(10) 0.98149(14) 0.10767(6) 0.0230(4) Uani 1 1 d .
C66 C 0.15010(11) 1.07072(15) 0.12786(6) 0.0270(4) Uani 1 1 d .
C67 C 0.10536(11) 1.14834(15) 0.10735(6) 0.0302(5) Uani 1 1 d .
C68 C 0.08259(11) 1.13812(15) 0.06450(6) 0.0297(4) Uani 1 1 d .
C69 C 0.10400(11) 1.04932(16) 0.04306(6) 0.0282(4) Uani 1 1 d .
C70 C 0.14843(10) 0.97478(14) 0.06486(6) 0.0236(4) Uani 1 1 d .
F21 F 0.33987(6) 0.71415(8) 0.14233(3) 0.0349(3) Uani 1 1 d .
F22 F 0.47344(7) 0.68161(9) 0.10617(4) 0.0492(3) Uani 1 1 d .
F23 F 0.51683(7) 0.81002(11) 0.04223(4) 0.0570(4) Uani 1 1 d .
F24 F 0.42675(7) 0.98046(11) 0.01940(4) 0.0537(4) Uani 1 1 d .
F25 F 0.29857(6) 1.02042(9) 0.05674(3) 0.0358(3) Uani 1 1 d .
F26 F 0.32181(6) 1.07184(8) 0.15118(3) 0.0322(3) Uani 1 1 d .
F27 F 0.40220(7) 1.11515(9) 0.22552(4) 0.0438(3) Uani 1 1 d .
F28 F 0.40362(7) 0.97709(9) 0.29207(3) 0.0420(3) Uani 1 1 d .
F29 F 0.32284(7) 0.79316(9) 0.28221(3) 0.0389(3) Uani 1 1 d .
F30 F 0.23794(6) 0.75155(8) 0.21122(3) 0.0336(3) Uani 1 1 d .
F31 F 0.10419(7) 0.87277(9) 0.18193(3) 0.0379(3) Uani 1 1 d .
F32 F -0.00363(7) 0.72363(11) 0.18493(4) 0.0518(4) Uani 1 1 d .
F33 F -0.00054(7) 0.55219(10) 0.13238(4) 0.0544(4) Uani 1 1 d .
F34 F 0.11393(7) 0.53584(9) 0.07683(4) 0.0496(3) Uani 1 1 d .
F35 F 0.22224(6) 0.68207(9) 0.07353(3) 0.0358(3) Uani 1 1 d .
F36 F 0.16779(7) 1.08764(9) 0.17037(3) 0.0361(3) Uani 1 1 d .
F37 F 0.08431(7) 1.23491(9) 0.12866(4) 0.0474(3) Uani 1 1 d .
F38 F 0.04090(7) 1.21414(9) 0.04376(4) 0.0450(3) Uani 1 1 d .
F39 F 0.08262(7) 1.03815(9) 0.00111(3) 0.0390(3) Uani 1 1 d .
F40 F 0.16896(6) 0.89022(8) 0.04143(3) 0.0283(2) Uani 1 1 d .

loop_
_atom_site_aniso_label
_atom_site_aniso_U_11
_atom_site_aniso_U_22
_atom_site_aniso_U_33
_atom_site_aniso_U_23
_atom_site_aniso_U_13
_atom_site_aniso_U_12
Si1 0.0480(4) 0.0364(4) 0.0617(4) 0.0084(3) 0.0197(3) 0.0120(3)
C1 0.0475(16) 0.0356(14) 0.0708(17) -0.0137(13) 0.0150(13) 0.0073(12)
C2 0.0456(15) 0.0302(13) 0.0746(17) -0.0222(13) 0.0185(13) -0.0052(11)
C3 0.0439(14) 0.0385(13) 0.0504(14) -0.0210(12) 0.0146(11) -0.0082(11)
C4 0.0560(16) 0.0438(14) 0.0387(12) -0.0213(11) 0.0161(11) -0.0124(12)
C5 0.0545(16) 0.0498(15) 0.0467(14) -0.0183(13) 0.0188(12) -0.0187(13)
C6 0.0385(14) 0.0577(16) 0.0567(15) -0.0260(14) 0.0156(12) -0.0051(12)
C7 0.0555(17) 0.0613(17) 0.0560(15) -0.0156(14) 0.0084(13) -0.0160(13)
C8 0.096(2) 0.0657(18) 0.0400(14) -0.0069(14) 0.0039(14) -0.0278(16)
C9 0.0553(15) 0.0322(12) 0.0476(13) -0.0049(11) 0.0138(11) 0.0043(11)
C10 0.0649(19) 0.106(2) 0.0573(17) 0.0197(17) 0.0121(14) 0.0269(18)
C11 0.081(2) 0.0361(15) 0.135(3) 0.0226(17) 0.057(2) 0.0179(14)
B1 0.0233(11) 0.0215(11) 0.0254(11) 0.0009(9) 0.0009(9) 0.0011(9)
C12 0.0239(10) 0.0246(10) 0.0254(10) 0.0035(8) -0.0020(8) -0.0003(8)
C13 0.0233(10) 0.0237(10) 0.0303(10) 0.0016(9) -0.0007(8) -0.0005(8)
C14 0.0269(11) 0.0294(11) 0.0326(11) 0.0015(9) 0.0031(8) 0.0054(9)
C15 0.0209(10) 0.0364(12) 0.0334(11) 0.0133(10) -0.0002(8) 0.0007(9)
C16 0.0252(11) 0.0235(10) 0.0400(11) 0.0084(9) -0.0079(9) -0.0027(9)
C17 0.0281(11) 0.0234(10) 0.0282(10) 0.0011(9) -0.0017(8) 0.0028(8)
C18 0.0253(10) 0.0236(10) 0.0268(10) 0.0011(8) 0.0005(8) -0.0021(8)
C19 0.0285(11) 0.0261(11) 0.0299(10) -0.0007(9) -0.0001(8) -0.0038(9)
C20 0.0284(12) 0.0300(11) 0.0432(12) 0.0103(10) -0.0033(9) 0.0027(9)
C21 0.0321(12) 0.0412(13) 0.0316(11) 0.0119(10) -0.0090(9) -0.0096(10)
C22 0.0379(12) 0.0321(12) 0.0244(10) -0.0036(9) -0.0012(9) -0.0121(10)
C23 0.0298(11) 0.0227(10) 0.0299(10) 0.0006(9) 0.0007(8) -0.0010(8)
C24 0.0261(10) 0.0238(10) 0.0273(10) -0.0038(8) -0.0031(8) 0.0018(8)
C25 0.0296(12) 0.0297(11) 0.0314(11) 0.0013(9) -0.0044(9) -0.0019(9)
C26 0.0408(13) 0.0239(11) 0.0415(12) 0.0016(10) -0.0155(10) 0.0040(10)
C27 0.0315(12) 0.0341(12) 0.0475(13) -0.0122(11) -0.0133(10) 0.0118(10)
C28 0.0283(12) 0.0444(13) 0.0345(11) -0.0113(10) 0.0002(9) 0.0040(10)
C29 0.0296(11) 0.0301(11) 0.0284(10) -0.0029(9) -0.0017(8) 0.0007(9)
C30 0.0202(10) 0.0237(10) 0.0251(9) -0.0005(8) 0.0029(7) 0.0026(8)
C31 0.0251(11) 0.0293(11) 0.0239(10) 0.0004(9) -0.0010(8) 0.0017(9)
C32 0.0270(11) 0.0263(11) 0.0351(11) 0.0044(9) 0.0039(9) -0.0021(9)
C33 0.0227(11) 0.0329(12) 0.0356(11) -0.0083(10) -0.0029(8) -0.0047(9)
C34 0.0233(11) 0.0456(13) 0.0227(10) -0.0028(9) -0.0003(8) 0.0006(9)
C35 0.0216(10) 0.0278(10) 0.0261(10) 0.0026(9) 0.0038(8) 0.0005(8)
F1 0.0298(6) 0.0298(6) 0.0460(7) -0.0108(5) 0.0090(5) -0.0025(5)
F2 0.0360(7) 0.0461(7) 0.0471(7) -0.0050(6) 0.0160(6) 0.0044(6)
F3 0.0234(6) 0.0495(7) 0.0511(7) 0.0135(6) 0.0059(5) -0.0018(5)
F4 0.0313(7) 0.0328(7) 0.0645(8) 0.0046(6) -0.0044(6) -0.0098(5)
F5 0.0383(7) 0.0275(6) 0.0407(7) -0.0049(5) 0.0006(5) -0.0032(5)
F6 0.0415(7) 0.0288(6) 0.0394(7) -0.0044(5) -0.0032(5) 0.0093(5)
F7 0.0478(8) 0.0391(7) 0.0572(8) 0.0108(6) -0.0114(6) 0.0130(6)
F8 0.0519(8) 0.0584(8) 0.0362(7) 0.0133(6) -0.0195(6) -0.0056(7)
F9 0.0663(9) 0.0439(7) 0.0285(6) -0.0086(6) -0.0075(6) -0.0107(6)
F10 0.0466(7) 0.0284(6) 0.0331(6) -0.0068(5) -0.0021(5) 0.0043(5)
F11 0.0385(7) 0.0363(7) 0.0445(7) 0.0141(6) 0.0026(6) 0.0001(6)
F12 0.0572(9) 0.0321(7) 0.0660(9) 0.0124(7) -0.0149(7) 0.0080(6)
F13 0.0454(8) 0.0498(8) 0.0704(9) -0.0148(7) -0.0135(7) 0.0271(7)
F14 0.0350(7) 0.0719(9) 0.0540(8) -0.0088(7) 0.0118(6) 0.0155(7)
F15 0.0366(7) 0.0418(7) 0.0364(6) 0.0051(6) 0.0097(5) 0.0042(5)
F16 0.0448(7) 0.0366(7) 0.0252(6) 0.0081(5) -0.0038(5) -0.0100(5)
F17 0.0470(8) 0.0356(7) 0.0456(7) 0.0097(6) -0.0040(6) -0.0162(6)
F18 0.0382(7) 0.0454(7) 0.0492(7) -0.0097(6) -0.0075(6) -0.0150(6)
F19 0.0523(8) 0.0638(9) 0.0250(6) -0.0009(6) -0.0094(5) -0.0151(7)
F20 0.0340(7) 0.0370(7) 0.0264(6) 0.0078(5) 0.0013(5) -0.0028(5)
Si2 0.0361(3) 0.0279(3) 0.0353(3) -0.0004(3) 0.0066(2) -0.0015(3)
C36 0.0443(14) 0.0302(12) 0.0360(12) 0.0049(10) 0.0086(10) -0.0045(11)
C37 0.0518(15) 0.0291(11) 0.0340(11) 0.0099(10) 0.0122(10) 0.0078(10)
C38 0.0413(13) 0.0362(12) 0.0289(11) 0.0060(10) 0.0088(9) 0.0068(10)
C39 0.0511(14) 0.0341(12) 0.0244(10) 0.0035(9) 0.0094(10) 0.0046(10)
C40 0.0436(13) 0.0377(13) 0.0324(11) 0.0060(10) 0.0120(10) 0.0107(10)
C41 0.0376(13) 0.0422(13) 0.0343(11) 0.0098(10) 0.0113(9) 0.0016(10)
C42 0.0521(15) 0.0566(16) 0.0386(13) 0.0033(12) 0.0032(11) 0.0170(12)
C43 0.0746(19) 0.0466(15) 0.0391(13) -0.0071(12) -0.0017(12) 0.0118(13)
C44 0.0573(15) 0.0286(12) 0.0400(12) 0.0031(10) 0.0162(11) 0.0007(11)
C45 0.0446(15) 0.0785(19) 0.0440(14) -0.0084(13) 0.0046(11) -0.0016(13)
C46 0.0476(14) 0.0293(12) 0.0500(14) -0.0028(10) 0.0141(11) -0.0010(10)
B2 0.0251(12) 0.0216(11) 0.0226(10) 0.0004(9) 0.0032(9) 0.0008(9)
C47 0.0229(10) 0.0248(10) 0.0232(9) -0.0041(8) -0.0003(7) -0.0028(8)
C48 0.0236(10) 0.0262(10) 0.0302(10) -0.0040(9) 0.0007(8) -0.0015(8)
C49 0.0234(11) 0.0277(11) 0.0481(13) -0.0093(10) -0.0005(9) 0.0017(9)
C50 0.0204(11) 0.0452(13) 0.0472(13) -0.0151(11) 0.0087(9) -0.0018(10)
C51 0.0297(12) 0.0415(13) 0.0338(11) -0.0013(10) 0.0098(9) -0.0088(10)
C52 0.0223(10) 0.0281(11) 0.0319(10) -0.0007(9) 0.0009(8) -0.0020(8)
C53 0.0238(10) 0.0234(10) 0.0239(9) -0.0006(8) 0.0031(8) 0.0043(8)
C54 0.0279(11) 0.0248(10) 0.0245(10) 0.0043(8) 0.0028(8) 0.0033(8)
C55 0.0300(11) 0.0249(11) 0.0345(11) -0.0050(9) -0.0006(9) 0.0006(9)
C56 0.0306(11) 0.0339(12) 0.0237(10) -0.0057(9) -0.0034(8) 0.0057(9)
C57 0.0366(12) 0.0273(11) 0.0216(10) 0.0052(9) 0.0032(8) 0.0099(9)
C58 0.0268(11) 0.0239(10) 0.0269(10) -0.0012(8) 0.0033(8) 0.0016(8)
C59 0.0227(10) 0.0238(10) 0.0264(10) 0.0050(8) -0.0011(8) 0.0028(8)
C60 0.0277(11) 0.0304(11) 0.0276(10) 0.0040(9) 0.0003(8) 0.0009(9)
C61 0.0232(11) 0.0471(14) 0.0355(11) 0.0151(11) 0.0008(9) -0.0016(10)
C62 0.0292(12) 0.0354(12) 0.0443(12) 0.0172(11) -0.0093(10) -0.0091(10)
C63 0.0370(12) 0.0209(11) 0.0404(12) 0.0023(9) -0.0120(10) -0.0007(9)
C64 0.0247(11) 0.0266(11) 0.0304(10) 0.0031(9) -0.0011(8) 0.0013(8)
C65 0.0205(10) 0.0240(10) 0.0248(9) 0.0018(8) 0.0049(8) -0.0013(8)
C66 0.0273(11) 0.0292(11) 0.0249(10) -0.0009(9) 0.0048(8) 0.0009(9)
C67 0.0298(11) 0.0245(11) 0.0373(11) -0.0044(9) 0.0084(9) 0.0078(9)
C68 0.0277(11) 0.0263(11) 0.0350(11) 0.0075(9) 0.0023(8) 0.0079(9)
C69 0.0247(11) 0.0342(11) 0.0255(10) 0.0028(9) 0.0005(8) -0.0010(9)
C70 0.0215(10) 0.0215(10) 0.0282(10) -0.0011(8) 0.0042(8) 0.0001(8)
F21 0.0346(7) 0.0286(6) 0.0415(7) 0.0054(5) 0.0031(5) 0.0061(5)
F22 0.0281(7) 0.0367(7) 0.0828(10) -0.0054(7) 0.0036(6) 0.0108(6)
F23 0.0291(7) 0.0683(9) 0.0766(9) -0.0117(8) 0.0238(6) 0.0013(7)
F24 0.0420(8) 0.0689(9) 0.0529(8) 0.0134(7) 0.0233(6) -0.0078(7)
F25 0.0314(7) 0.0351(7) 0.0418(7) 0.0122(5) 0.0082(5) 0.0004(5)
F26 0.0370(7) 0.0292(6) 0.0298(6) 0.0054(5) -0.0009(5) -0.0066(5)
F27 0.0507(8) 0.0352(7) 0.0435(7) -0.0012(6) -0.0109(6) -0.0136(6)
F28 0.0498(8) 0.0452(7) 0.0288(6) -0.0053(6) -0.0125(5) 0.0037(6)
F29 0.0545(8) 0.0358(7) 0.0258(6) 0.0070(5) -0.0006(5) 0.0081(6)
F30 0.0415(7) 0.0270(6) 0.0317(6) 0.0068(5) -0.0013(5) -0.0039(5)
F31 0.0352(7) 0.0432(7) 0.0368(6) -0.0029(6) 0.0119(5) 0.0005(6)
F32 0.0326(7) 0.0742(10) 0.0501(8) 0.0131(7) 0.0134(6) -0.0114(7)
F33 0.0414(8) 0.0487(8) 0.0710(9) 0.0209(7) -0.0113(7) -0.0249(6)
F34 0.0526(8) 0.0280(7) 0.0660(9) -0.0068(6) -0.0117(7) -0.0070(6)
F35 0.0348(7) 0.0321(6) 0.0408(6) -0.0092(5) 0.0048(5) 0.0010(5)
F36 0.0441(7) 0.0380(7) 0.0261(6) -0.0069(5) 0.0016(5) 0.0106(5)
F37 0.0568(8) 0.0363(7) 0.0494(7) -0.0083(6) 0.0052(6) 0.0215(6)
F38 0.0477(8) 0.0378(7) 0.0487(7) 0.0110(6) -0.0019(6) 0.0199(6)
F39 0.0456(7) 0.0417(7) 0.0283(6) 0.0022(5) -0.0075(5) 0.0097(6)
F40 0.0313(6) 0.0266(6) 0.0267(6) -0.0044(5) 0.0003(5) 0.0029(5)

loop_
_atom_type_symbol
_atom_type_description
_atom_type_scat_dispersion_real
_atom_type_scat_dispersion_imag
_atom_type_scat_source
C C 0.0033 0.0016 'International Tables Vol C Tables 4.2.6.8 and 6.1.1.4'
H H 0.0000 0.0000 'International Tables Vol C Tables 4.2.6.8 and 6.1.1.4'
B B 0.0013 0.0007 'International Tables Vol C Tables 4.2.6.8 and 6.1.1.4'
F F 0.0171 0.0103 'International Tables Vol C Tables 4.2.6.8 and 6.1.1.4'
Si Si 0.0817 0.0704 'International Tables Vol C Tables 4.2.6.8 and 6.1.1.4'

loop_
_geom_angle_atom_site_label_1
_geom_angle_atom_site_label_2
_geom_angle_atom_site_label_3
_geom_angle
C9 Si1 C11 113.99(11)
C9 Si1 C10 114.62(13)
C11 Si1 C10 112.75(15)
C9 Si1 C1 107.23(11)
C11 Si1 C1 104.10(13)
C10 Si1 C1 102.72(12)
C6 C1 C2 117.8(3)
C6 C1 Si1 98.53(15)
C2 C1 Si1 103.05(16)
C6 C1 H1 123.0(14)
C2 C1 H1 115.1(14)
Si1 C1 H1 88.7(14)
C3 C2 C1 122.1(2)
C3 C2 H2 118.9
C1 C2 H2 118.9
C2 C3 C4 118.8(2)
C2 C3 C7 120.5(2)
C4 C3 C7 120.7(2)
C5 C4 C3 119.8(2)
C5 C4 C8 120.0(2)
C3 C4 C8 120.3(2)
C6 C5 C4 121.6(2)
C6 C5 H5 119.2
C4 C5 H5 119.2
C5 C6 C1 119.6(2)
C5 C6 H6 120.2
C1 C6 H6 120.2
C3 C7 H7A 109.5
C3 C7 H7B 109.5
H7A C7 H7B 109.5
C3 C7 H7C 109.5
H7A C7 H7C 109.5
H7B C7 H7C 109.5
C4 C8 H8A 109.5
C4 C8 H8B 109.5
H8A C8 H8B 109.5
C4 C8 H8C 109.5
H8A C8 H8C 109.5
H8B C8 H8C 109.5
Si1 C9 H9A 109.5
Si1 C9 H9B 109.5
H9A C9 H9B 109.5
Si1 C9 H9C 109.5
H9A C9 H9C 109.5
H9B C9 H9C 109.5
Si1 C10 H10A 109.5
Si1 C10 H10B 109.5
H10A C10 H10B 109.5
Si1 C10 H10C 109.5
H10A C10 H10C 109.5
H10B C10 H10C 109.5
Si1 C11 H11A 109.5
Si1 C11 H11B 109.5
H11A C11 H11B 109.5
Si1 C11 H11C 109.5
H11A C11 H11C 109.5
H11B C11 H11C 109.5
C18 B1 C24 112.88(15)
C18 B1 C30 113.98(15)
C24 B1 C30 102.10(14)
C18 B1 C12 101.61(14)
C24 B1 C12 114.91(15)
C30 B1 C12 111.86(15)
C13 C12 C17 112.24(17)
C13 C12 B1 127.54(16)
C17 C12 B1 119.61(16)
F1 C13 C12 121.09(16)
F1 C13 C14 113.89(16)
C12 C13 C14 125.01(18)
F2 C14 C15 119.92(18)
F2 C14 C13 120.70(17)
C15 C14 C13 119.35(18)
F3 C15 C14 120.27(18)
F3 C15 C16 120.67(18)
C14 C15 C16 119.05(18)
F4 C16 C15 119.74(18)
F4 C16 C17 121.00(18)
C15 C16 C17 119.22(18)
F5 C17 C16 116.08(16)
F5 C17 C12 118.82(16)
C16 C17 C12 125.09(18)
C23 C18 C19 112.97(16)
C23 C18 B1 126.83(16)
C19 C18 B1 119.61(16)
F6 C19 C20 116.19(17)
F6 C19 C18 118.77(16)
C20 C19 C18 125.02(18)
F7 C20 C21 119.74(17)
F7 C20 C19 121.15(19)
C21 C20 C19 119.11(18)
F8 C21 C22 120.15(19)
F8 C21 C20 120.80(19)
C22 C21 C20 119.04(17)
F9 C22 C21 120.21(17)
F9 C22 C23 119.94(18)
C21 C22 C23 119.85(18)
F10 C23 C22 114.84(16)
F10 C23 C18 121.18(16)
C22 C23 C18 123.99(18)
C25 C24 C29 113.12(17)
C25 C24 B1 128.28(17)
C29 C24 B1 118.34(16)
F11 C25 C24 120.92(17)
F11 C25 C26 115.35(17)
C24 C25 C26 123.72(19)
F12 C26 C27 119.74(19)
F12 C26 C25 120.3(2)
C27 C26 C25 119.94(19)
F13 C27 C26 120.6(2)
F13 C27 C28 120.2(2)
C26 C27 C28 119.22(19)
F14 C28 C27 120.19(19)
F14 C28 C29 120.9(2)
C27 C28 C29 118.9(2)
F15 C29 C28 115.87(18)
F15 C29 C24 119.10(17)
C28 C29 C24 125.03(19)
C31 C30 C35 113.56(16)
C31 C30 B1 128.10(16)
C35 C30 B1 118.29(16)
F16 C31 C32 115.36(16)
F16 C31 C30 121.08(16)
C32 C31 C30 123.56(17)
F17 C32 C33 118.85(17)
F17 C32 C31 121.08(17)
C33 C32 C31 120.07(18)
F18 C33 C34 120.80(17)
F18 C33 C32 120.64(18)
C34 C33 C32 118.56(17)
F19 C34 C33 119.79(17)
F19 C34 C35 120.49(18)
C33 C34 C35 119.71(17)
F20 C35 C34 116.23(16)
F20 C35 C30 119.37(16)
C34 C35 C30 124.37(17)
C44 Si2 C46 116.22(10)
C44 Si2 C45 115.19(12)
C46 Si2 C45 111.80(11)
C44 Si2 C36 105.84(9)
C46 Si2 C36 103.81(9)
C45 Si2 C36 102.00(10)
C37 C36 C41 117.9(2)
C37 C36 Si2 99.98(14)
C41 C36 Si2 99.95(13)
C37 C36 H36 118.7(12)
C41 C36 H36 118.1(13)
Si2 C36 H36 93.1(12)
C38 C37 C36 122.6(2)
C38 C37 H37 118.7
C36 C37 H37 118.7
C37 C38 C39 118.2(2)
C37 C38 C42 120.78(19)
C39 C38 C42 121.0(2)
C40 C39 C38 120.1(2)
C40 C39 C43 119.9(2)
C38 C39 C43 120.0(2)
C41 C40 C39 121.1(2)
C41 C40 H40 119.5
C39 C40 H40 119.5
C40 C41 C36 119.9(2)
C40 C41 H41 120.1
C36 C41 H41 120.1
C38 C42 H42A 109.5
C38 C42 H42B 109.5
H42A C42 H42B 109.5
C38 C42 H42C 109.5
H42A C42 H42C 109.5
H42B C42 H42C 109.5
C39 C43 H43A 109.5
C39 C43 H43B 109.5
H43A C43 H43B 109.5
C39 C43 H43C 109.5
H43A C43 H43C 109.5
H43B C43 H43C 109.5
Si2 C44 H44A 109.5
Si2 C44 H44B 109.5
H44A C44 H44B 109.5
Si2 C44 H44C 109.5
H44A C44 H44C 109.5
H44B C44 H44C 109.5
Si2 C45 H45A 109.5
Si2 C45 H45B 109.5
H45A C45 H45B 109.5
Si2 C45 H45C 109.5
H45A C45 H45C 109.5
H45B C45 H45C 109.5
Si2 C46 H46A 109.5
Si2 C46 H46B 109.5
H46A C46 H46B 109.5
Si2 C46 H46C 109.5
H46A C46 H46C 109.5
H46B C46 H46C 109.5
C59 B2 C65 102.43(14)
C59 B2 C47 114.79(15)
C65 B2 C47 111.54(15)
C59 B2 C53 112.31(15)
C65 B2 C53 114.50(15)
C47 B2 C53 101.77(14)
C52 C47 C48 112.71(17)
C52 C47 B2 127.62(16)
C48 C47 B2 119.27(16)
F21 C48 C49 116.00(16)
F21 C48 C47 119.07(16)
C49 C48 C47 124.93(18)
F22 C49 C48 121.13(19)
F22 C49 C50 119.45(18)
C48 C49 C50 119.41(18)
F23 C50 C49 120.67(19)
F23 C50 C51 120.3(2)
C49 C50 C51 119.06(18)
F24 C51 C50 120.43(18)
F24 C51 C52 120.13(19)
C50 C51 C52 119.41(19)
F25 C52 C47 121.17(16)
F25 C52 C51 114.42(17)
C47 C52 C51 124.41(18)
C58 C53 C54 113.02(16)
C58 C53 B2 126.60(16)
C54 C53 B2 119.78(16)
F26 C54 C55 115.97(16)
F26 C54 C53 119.10(16)
C55 C54 C53 124.92(17)
F27 C55 C56 119.54(17)
F27 C55 C54 121.43(17)
C56 C55 C54 119.02(18)
F28 C56 C57 120.31(17)
F28 C56 C55 120.51(18)
C57 C56 C55 119.18(17)
F29 C57 C56 120.15(16)
F29 C57 C58 120.15(17)
C56 C57 C58 119.70(17)
F30 C58 C57 114.50(16)
F30 C58 C53 121.37(16)
C57 C58 C53 124.11(18)
C64 C59 C60 112.68(17)
C64 C59 B2 128.20(16)
C60 C59 B2 118.95(16)
F31 C60 C61 116.19(17)
F31 C60 C59 118.71(17)
C61 C60 C59 125.10(19)
F32 C61 C62 119.86(19)
F32 C61 C60 120.7(2)
C62 C61 C60 119.39(19)
F33 C62 C63 120.6(2)
F33 C62 C61 120.7(2)
C63 C62 C61 118.69(19)
F34 C63 C62 119.71(18)
F34 C63 C64 120.23(19)
C62 C63 C64 120.06(19)
F35 C64 C63 115.14(17)
F35 C64 C59 120.80(16)
C63 C64 C59 124.06(18)
C66 C65 C70 112.91(16)
C66 C65 B2 128.16(16)
C70 C65 B2 118.92(16)
F36 C66 C67 114.84(16)
F36 C66 C65 121.13(16)
C67 C66 C65 124.02(17)
F37 C67 C68 119.30(17)
F37 C67 C66 120.94(17)
C68 C67 C66 119.76(17)
F38 C68 C67 120.56(17)
F38 C68 C69 120.52(17)
C67 C68 C69 118.91(17)
F39 C69 C70 121.18(17)
F39 C69 C68 119.78(17)
C70 C69 C68 119.02(17)
F40 C70 C69 115.87(15)
F40 C70 C65 118.81(16)
C69 C70 C65 125.27(17)

loop_
_geom_bond_atom_site_label_1
_geom_bond_atom_site_label_2
_geom_bond_distance
Si1 C9 1.824(2)
Si1 C11 1.836(3)
Si1 C10 1.849(3)
Si1 C1 2.137(3)
C1 C6 1.414(3)
C1 C2 1.424(3)
C1 H1 0.98(2)
C2 C3 1.364(3)
C2 H2 0.9500
C3 C4 1.409(3)
C3 C7 1.505(3)
C4 C5 1.395(3)
C4 C8 1.499(3)
C5 C6 1.368(3)
C5 H5 0.9500
C6 H6 0.9500
C7 H7A 0.9800
C7 H7B 0.9800
C7 H7C 0.9800
C8 H8A 0.9800
C8 H8B 0.9800
C8 H8C 0.9800
C9 H9A 0.9800
C9 H9B 0.9800
C9 H9C 0.9800
C10 H10A 0.9800
C10 H10B 0.9800
C10 H10C 0.9800
C11 H11A 0.9800
C11 H11B 0.9800
C11 H11C 0.9800
B1 C18 1.653(3)
B1 C24 1.654(3)
B1 C30 1.655(3)
B1 C12 1.658(3)
C12 C13 1.378(3)
C12 C17 1.396(3)
C13 F1 1.365(2)
C13 C14 1.386(3)
C14 F2 1.343(2)
C14 C15 1.369(3)
C15 F3 1.345(2)
C15 C16 1.370(3)
C16 F4 1.346(2)
C16 C17 1.377(3)
C17 F5 1.357(2)
C18 C23 1.385(3)
C18 C19 1.390(3)
C19 F6 1.357(2)
C19 C20 1.373(3)
C20 F7 1.348(2)
C20 C21 1.371(3)
C21 F8 1.350(2)
C21 C22 1.369(3)
C22 F9 1.346(2)
C22 C23 1.383(3)
C23 F10 1.356(2)
C24 C25 1.380(3)
C24 C29 1.396(3)
C25 F11 1.355(2)
C25 C26 1.388(3)
C26 F12 1.353(2)
C26 C27 1.368(3)
C27 F13 1.347(2)
C27 C28 1.370(3)
C28 F14 1.345(2)
C28 C29 1.372(3)
C29 F15 1.356(2)
C30 C31 1.386(3)
C30 C35 1.388(2)
C31 F16 1.347(2)
C31 C32 1.381(3)
C32 F17 1.349(2)
C32 C33 1.373(3)
C33 F18 1.340(2)
C33 C34 1.371(3)
C34 F19 1.348(2)
C34 C35 1.372(3)
C35 F20 1.353(2)
Si2 C44 1.835(2)
Si2 C46 1.837(2)
Si2 C45 1.844(2)
Si2 C36 2.139(2)
C36 C37 1.412(3)
C36 C41 1.414(3)
C36 H36 0.95(2)
C37 C38 1.374(3)
C37 H37 0.9500
C38 C39 1.407(3)
C38 C42 1.508(3)
C39 C40 1.404(3)
C39 C43 1.499(3)
C40 C41 1.371(3)
C40 H40 0.9500
C41 H41 0.9500
C42 H42A 0.9800
C42 H42B 0.9800
C42 H42C 0.9800
C43 H43A 0.9800
C43 H43B 0.9800
C43 H43C 0.9800
C44 H44A 0.9800
C44 H44B 0.9800
C44 H44C 0.9800
C45 H45A 0.9800
C45 H45B 0.9800
C45 H45C 0.9800
C46 H46A 0.9800
C46 H46B 0.9800
C46 H46C 0.9800
B2 C59 1.652(3)
B2 C65 1.655(3)
B2 C47 1.659(3)
B2 C53 1.660(3)
C47 C52 1.385(3)
C47 C48 1.396(3)
C48 F21 1.359(2)
C48 C49 1.371(3)
C49 F22 1.350(2)
C49 C50 1.372(3)
C50 F23 1.348(2)
C50 C51 1.373(3)
C51 F24 1.337(2)
C51 C52 1.387(3)
C52 F25 1.353(2)
C53 C58 1.386(2)
C53 C54 1.387(3)
C54 F26 1.360(2)
C54 C55 1.379(3)
C55 F27 1.344(2)
C55 C56 1.370(3)
C56 F28 1.350(2)
C56 C57 1.368(3)
C57 F29 1.347(2)
C57 C58 1.383(3)
C58 F30 1.358(2)
C59 C64 1.386(3)
C59 C60 1.394(3)
C60 F31 1.354(2)
C60 C61 1.372(3)
C61 F32 1.350(2)
C61 C62 1.371(3)
C62 F33 1.345(2)
C62 C63 1.370(3)
C63 F34 1.349(2)
C63 C64 1.384(3)
C64 F35 1.356(2)
C65 C66 1.386(3)
C65 C70 1.390(2)
C66 F36 1.358(2)
C66 C67 1.381(3)
C67 F37 1.348(2)
C67 C68 1.374(3)
C68 F38 1.343(2)
C68 C69 1.375(3)
C69 F39 1.344(2)
C69 C70 1.369(3)
C70 F40 1.360(2)

loop_
_geom_torsion_atom_site_label_1
_geom_torsion_atom_site_label_2
_geom_torsion_atom_site_label_3
_geom_torsion_atom_site_label_4
_geom_torsion
C9 Si1 C1 C6 -55.3(2)
C11 Si1 C1 C6 -176.38(18)
C10 Si1 C1 C6 65.9(2)
C9 Si1 C1 C2 66.03(19)
C11 Si1 C1 C2 -55.1(2)
C10 Si1 C1 C2 -172.83(18)
C6 C1 C2 C3 4.2(3)
Si1 C1 C2 C3 -102.9(2)
C1 C2 C3 C4 -1.1(3)
C1 C2 C3 C7 -179.2(2)
C2 C3 C4 C5 0.0(3)
C7 C3 C4 C5 178.1(2)
C2 C3 C4 C8 -179.0(2)
C7 C3 C4 C8 -0.9(3)
C3 C4 C5 C6 -2.2(3)
C8 C4 C5 C6 176.8(2)
C4 C5 C6 C1 5.4(3)
C2 C1 C6 C5 -6.2(3)
Si1 C1 C6 C5 103.5(2)
C18 B1 C12 C13 105.6(2)
C24 B1 C12 C13 -132.23(19)
C30 B1 C12 C13 -16.4(3)
C18 B1 C12 C17 -64.7(2)
C24 B1 C12 C17 57.5(2)
C30 B1 C12 C17 173.29(15)
C17 C12 C13 F1 176.72(15)
B1 C12 C13 F1 5.8(3)
C17 C12 C13 C14 -2.3(3)
B1 C12 C13 C14 -173.19(18)
F1 C13 C14 F2 0.7(3)
C12 C13 C14 F2 179.78(16)
F1 C13 C14 C15 -177.47(16)
C12 C13 C14 C15 1.6(3)
F2 C14 C15 F3 0.7(3)
C13 C14 C15 F3 178.83(16)
F2 C14 C15 C16 -178.13(16)
C13 C14 C15 C16 0.0(3)
F3 C15 C16 F4 -1.9(3)
C14 C15 C16 F4 176.86(16)
F3 C15 C16 C17 -179.49(16)
C14 C15 C16 C17 -0.7(3)
F4 C16 C17 F5 1.4(3)
C15 C16 C17 F5 178.92(16)
F4 C16 C17 C12 -177.71(16)
C15 C16 C17 C12 -0.2(3)
C13 C12 C17 F5 -177.48(15)
B1 C12 C17 F5 -5.8(2)
C13 C12 C17 C16 1.6(3)
B1 C12 C17 C16 173.27(17)
C24 B1 C18 C23 -18.5(3)
C30 B1 C18 C23 -134.40(19)
C12 B1 C18 C23 105.1(2)
C24 B1 C18 C19 170.99(16)
C30 B1 C18 C19 55.1(2)
C12 B1 C18 C19 -65.4(2)
C23 C18 C19 F6 -176.93(16)
B1 C18 C19 F6 -5.2(3)
C23 C18 C19 C20 1.6(3)
B1 C18 C19 C20 173.32(18)
F6 C19 C20 F7 -2.1(3)
C18 C19 C20 F7 179.32(18)
F6 C19 C20 C21 177.29(17)
C18 C19 C20 C21 -1.2(3)
F7 C20 C21 F8 0.0(3)
C19 C20 C21 F8 -179.46(18)
F7 C20 C21 C22 179.36(18)
C19 C20 C21 C22 -0.1(3)
F8 C21 C22 F9 0.7(3)
C20 C21 C22 F9 -178.69(18)
F8 C21 C22 C23 -179.72(17)
C20 C21 C22 C23 0.9(3)
F9 C22 C23 F10 -0.5(3)
C21 C22 C23 F10 179.91(17)
F9 C22 C23 C18 179.09(17)
C21 C22 C23 C18 -0.5(3)
C19 C18 C23 F10 178.89(16)
B1 C18 C23 F10 7.9(3)
C19 C18 C23 C22 -0.7(3)
B1 C18 C23 C22 -171.71(18)
C18 B1 C24 C25 129.6(2)
C30 B1 C24 C25 -107.6(2)
C12 B1 C24 C25 13.7(3)
C18 B1 C24 C29 -56.8(2)
C30 B1 C24 C29 66.0(2)
C12 B1 C24 C29 -172.72(16)
C29 C24 C25 F11 -178.09(16)
B1 C24 C25 F11 -4.2(3)
C29 C24 C25 C26 1.8(3)
B1 C24 C25 C26 175.70(18)
F11 C25 C26 F12 -1.0(3)
C24 C25 C26 F12 179.05(17)
F11 C25 C26 C27 179.23(17)
C24 C25 C26 C27 -0.7(3)
F12 C26 C27 F13 0.3(3)
C25 C26 C27 F13 -179.95(17)
F12 C26 C27 C28 179.81(17)
C25 C26 C27 C28 -0.5(3)
F13 C27 C28 F14 0.6(3)
C26 C27 C28 F14 -178.84(18)
F13 C27 C28 C29 179.75(18)
C26 C27 C28 C29 0.3(3)
F14 C28 C29 F15 -0.4(3)
C27 C28 C29 F15 -179.45(17)
F14 C28 C29 C24 -179.81(17)
C27 C28 C29 C24 1.1(3)
C25 C24 C29 F15 178.51(15)
B1 C24 C29 F15 4.0(3)
C25 C24 C29 C28 -2.1(3)
B1 C24 C29 C28 -176.60(18)
C18 B1 C30 C31 13.4(3)
C24 B1 C30 C31 -108.6(2)
C12 B1 C30 C31 128.02(19)
C18 B1 C30 C35 -169.36(16)
C24 B1 C30 C35 68.60(19)
C12 B1 C30 C35 -54.8(2)
C35 C30 C31 F16 -176.40(16)
B1 C30 C31 F16 0.9(3)
C35 C30 C31 C32 4.1(3)
B1 C30 C31 C32 -178.59(18)
F16 C31 C32 F17 -1.0(3)
C30 C31 C32 F17 178.51(17)
F16 C31 C32 C33 179.22(17)
C30 C31 C32 C33 -1.3(3)
F17 C32 C33 F18 -1.6(3)
C31 C32 C33 F18 178.18(17)
F17 C32 C33 C34 177.82(17)
C31 C32 C33 C34 -2.4(3)
F18 C33 C34 F19 1.0(3)
C32 C33 C34 F19 -178.46(17)
F18 C33 C34 C35 -177.71(17)
C32 C33 C34 C35 2.9(3)
F19 C34 C35 F20 -0.3(3)
C33 C34 C35 F20 178.32(17)
F19 C34 C35 C30 -178.38(17)
C33 C34 C35 C30 0.3(3)
C31 C30 C35 F20 178.38(15)
B1 C30 C35 F20 0.8(2)
C31 C30 C35 C34 -3.6(3)
B1 C30 C35 C34 178.77(17)
C44 Si2 C36 C37 -70.81(16)
C46 Si2 C36 C37 52.05(17)
C45 Si2 C36 C37 168.35(16)
C44 Si2 C36 C41 50.10(17)
C46 Si2 C36 C41 172.96(15)
C45 Si2 C36 C41 -70.73(17)
C41 C36 C37 C38 -4.0(3)
Si2 C36 C37 C38 103.01(19)
C36 C37 C38 C39 1.7(3)
C36 C37 C38 C42 -179.4(2)
C37 C38 C39 C40 -0.2(3)
C42 C38 C39 C40 -179.13(19)
C37 C38 C39 C43 179.67(19)
C42 C38 C39 C43 0.8(3)
C38 C39 C40 C41 1.1(3)
C43 C39 C40 C41 -178.8(2)
C39 C40 C41 C36 -3.4(3)
C37 C36 C41 C40 4.7(3)
Si2 C36 C41 C40 -102.28(19)
C59 B2 C47 C52 129.46(19)
C65 B2 C47 C52 13.5(3)
C53 B2 C47 C52 -108.98(19)
C59 B2 C47 C48 -58.3(2)
C65 B2 C47 C48 -174.23(15)
C53 B2 C47 C48 63.3(2)
C52 C47 C48 F21 178.02(15)
B2 C47 C48 F21 4.7(2)
C52 C47 C48 C49 -1.5(3)
B2 C47 C48 C49 -174.81(18)
F21 C48 C49 F22 -1.8(3)
C47 C48 C49 F22 177.75(17)
F21 C48 C49 C50 179.60(17)
C47 C48 C49 C50 -0.9(3)
F22 C49 C50 F23 1.9(3)
C48 C49 C50 F23 -179.44(18)
F22 C49 C50 C51 -176.71(18)
C48 C49 C50 C51 2.0(3)
F23 C50 C51 F24 -0.8(3)
C49 C50 C51 F24 177.84(18)
F23 C50 C51 C52 -179.20(18)
C49 C50 C51 C52 -0.6(3)
C48 C47 C52 F25 -176.22(16)
B2 C47 C52 F25 -3.6(3)
C48 C47 C52 C51 2.9(3)
B2 C47 C52 C51 175.60(18)
F24 C51 C52 F25 -1.3(3)
C50 C51 C52 F25 177.17(17)
F24 C51 C52 C47 179.53(17)
C50 C51 C52 C47 -2.0(3)
C59 B2 C53 C58 17.9(3)
C65 B2 C53 C58 134.15(18)
C47 B2 C53 C58 -105.4(2)
C59 B2 C53 C54 -171.60(16)
C65 B2 C53 C54 -55.3(2)
C47 B2 C53 C54 65.1(2)
C58 C53 C54 F26 177.13(15)
B2 C53 C54 F26 5.4(3)
C58 C53 C54 C55 -1.6(3)
B2 C53 C54 C55 -173.37(17)
F26 C54 C55 F27 1.6(3)
C53 C54 C55 F27 -179.59(17)
F26 C54 C55 C56 -176.98(16)
C53 C54 C55 C56 1.8(3)
F27 C55 C56 F28 1.1(3)
C54 C55 C56 F28 179.67(17)
F27 C55 C56 C57 -178.52(17)
C54 C55 C56 C57 0.1(3)
F28 C56 C57 F29 -1.2(3)
C55 C56 C57 F29 178.34(17)
F28 C56 C57 C58 178.45(17)
C55 C56 C57 C58 -2.0(3)
F29 C57 C58 F30 0.3(3)
C56 C57 C58 F30 -179.42(16)
F29 C57 C58 C53 -178.13(16)
C56 C57 C58 C53 2.2(3)
C54 C53 C58 F30 -178.68(16)
B2 C53 C58 F30 -7.6(3)
C54 C53 C58 C57 -0.4(3)
B2 C53 C58 C57 170.67(18)
C65 B2 C59 C64 108.1(2)
C47 B2 C59 C64 -13.0(3)
C53 B2 C59 C64 -128.61(19)
C65 B2 C59 C60 -66.80(19)
C47 B2 C59 C60 172.14(16)
C53 B2 C59 C60 56.5(2)
C64 C59 C60 F31 -178.57(15)
B2 C59 C60 F31 -2.9(2)
C64 C59 C60 C61 1.8(3)
B2 C59 C60 C61 177.46(17)
F31 C60 C61 F32 0.0(3)
C59 C60 C61 F32 179.59(17)
F31 C60 C61 C62 179.05(16)
C59 C60 C61 C62 -1.3(3)
F32 C61 C62 F33 -0.1(3)
C60 C61 C62 F33 -179.15(17)
F32 C61 C62 C63 179.16(17)
C60 C61 C62 C63 0.1(3)
F33 C62 C63 F34 0.3(3)
C61 C62 C63 F34 -178.89(16)
F33 C62 C63 C64 179.69(17)
C61 C62 C63 C64 0.5(3)
F34 C63 C64 F35 0.3(3)
C62 C63 C64 F35 -179.08(17)
F34 C63 C64 C59 179.52(16)
C62 C63 C64 C59 0.2(3)
C60 C59 C64 F35 177.98(16)
B2 C59 C64 F35 2.9(3)
C60 C59 C64 C63 -1.2(3)
B2 C59 C64 C63 -176.36(18)
C59 B2 C65 C66 110.9(2)
C47 B2 C65 C66 -125.87(19)
C53 B2 C65 C66 -11.0(3)
C59 B2 C65 C70 -67.80(19)
C47 B2 C65 C70 55.5(2)
C53 B2 C65 C70 170.36(16)
C70 C65 C66 F36 176.52(16)
B2 C65 C66 F36 -2.2(3)
C70 C65 C66 C67 -3.5(3)
B2 C65 C66 C67 177.82(18)
F36 C66 C67 F37 2.2(3)
C65 C66 C67 F37 -177.83(18)
F36 C66 C67 C68 -178.56(17)
C65 C66 C67 C68 1.4(3)
F37 C67 C68 F38 1.1(3)
C66 C67 C68 F38 -178.17(17)
F37 C67 C68 C69 -179.68(17)
C66 C67 C68 C69 1.1(3)
F38 C68 C69 F39 -0.4(3)
C67 C68 C69 F39 -179.67(17)
F38 C68 C69 C70 178.10(17)
C67 C68 C69 C70 -1.1(3)
F39 C69 C70 F40 0.0(3)
C68 C69 C70 F40 -178.52(16)
F39 C69 C70 C65 177.24(17)
C68 C69 C70 C65 -1.3(3)
C66 C65 C70 F40 -179.40(15)
B2 C65 C70 F40 -0.5(2)
C66 C65 C70 C69 3.4(3)
B2 C65 C70 C69 -177.72(17)
